data_7240323
loop_
_publ_author_name
'Zhang, Zhenfeng'

_publ_section_title
;
 An X-shaped cyano-carbonyl interaction on the polar surface of
 (cyanoacetyl)hydrazones
;
_journal_name_full CrystEngComm
_journal_paper_doi 10.1039/D0CE00359J
_journal_year 2020
_chemical_formula_moiety 'C10 H9 N3 O'
_chemical_formula_sum 'C10 H9 N3 O'
_chemical_formula_weight 187.20
_chemical_name_common
;
benzaldehyde (cyanoacetyl)hydrazone
;
_chemical_name_systematic
;
2-cyano-N'-[(1E)-phenylmethylidene]acetohydrazide
;
_space_group_crystal_system monoclinic
_space_group_IT_number 14
_space_group_name_Hall '-P 2ybc'
_space_group_name_H-M_alt 'P 1 21/c 1'
_atom_sites_solution_hydrogens mixed
_audit_creation_method SHELXL-2017/1
_audit_update_record
;
2020-03-05 deposited with the CCDC.	2020-04-15 downloaded from the CCDC.
;
_cell_angle_alpha 90
_cell_angle_beta 102.020(8)
_cell_angle_gamma 90
_cell_formula_units_Z 4
_cell_length_a 12.200(5)
_cell_length_b 9.143(4)
_cell_length_c 8.797(4)
_cell_measurement_reflns_used 940
_cell_measurement_temperature 296(2)
_cell_measurement_theta_max 22.78
_cell_measurement_theta_min 2.81
_cell_volume 959.7(7)
_computing_cell_refinement 'Bruker SAINT'
_computing_data_collection 'Bruker APEX2'
_computing_data_reduction 'Bruker SAINT'
_computing_structure_refinement 'SHELXL-2017/1 (Sheldrick, 2017)'
_computing_structure_solution 'SHELXT 2014/5 (Sheldrick, 2014)'
_diffrn_ambient_temperature 296(2)
_diffrn_measured_fraction_theta_full 1.000
_diffrn_measured_fraction_theta_max 1.000
_diffrn_measurement_device_type 'Bruker APEX-II CCD'
_diffrn_measurement_method '\f and \w scans'
_diffrn_radiation_type MoK\a
_diffrn_radiation_wavelength 0.71073
_diffrn_reflns_av_R_equivalents 0.0351
_diffrn_reflns_av_unetI/netI 0.0395
_diffrn_reflns_Laue_measured_fraction_full 1.000
_diffrn_reflns_Laue_measured_fraction_max 1.000
_diffrn_reflns_limit_h_max 14
_diffrn_reflns_limit_h_min -12
_diffrn_reflns_limit_k_max 10
_diffrn_reflns_limit_k_min -10
_diffrn_reflns_limit_l_max 10
_diffrn_reflns_limit_l_min -8
_diffrn_reflns_number 4032
_diffrn_reflns_point_group_measured_fraction_full 1.000
_diffrn_reflns_point_group_measured_fraction_max 1.000
_diffrn_reflns_theta_full 25.039
_diffrn_reflns_theta_max 25.039
_diffrn_reflns_theta_min 1.707
_diffrn_source 'sealed tube'
_exptl_absorpt_coefficient_mu 0.088
_exptl_absorpt_correction_type none
_exptl_crystal_colour colorless
_exptl_crystal_density_diffrn 1.296
_exptl_crystal_description prism
_exptl_crystal_F_000 392.0
_exptl_crystal_size_max 0.300
_exptl_crystal_size_mid 0.200
_exptl_crystal_size_min 0.200
_refine_diff_density_max 0.148
_refine_diff_density_min -0.118
_refine_diff_density_rms 0.030
_refine_ls_extinction_coef 0.0051(19)
_refine_ls_extinction_expression Fc^*^=kFc[1+0.001xFc^2^\l^3^/sin(2\q)]^-1/4^
_refine_ls_extinction_method 'SHELXL-2017/1 (Sheldrick 2017)'
_refine_ls_goodness_of_fit_ref 1.006
_refine_ls_hydrogen_treatment mixed
_refine_ls_matrix_type full
_refine_ls_number_parameters 132
_refine_ls_number_reflns 1698
_refine_ls_number_restraints 0
_refine_ls_restrained_S_all 1.006
_refine_ls_R_factor_all 0.0856
_refine_ls_R_factor_gt 0.0433
_refine_ls_shift/su_max 0.000
_refine_ls_shift/su_mean 0.000
_refine_ls_structure_factor_coef Fsqd
_refine_ls_weighting_details 'w=1/[\s^2^(Fo^2^)+(0.0538P)^2^] where P=(Fo^2^+2Fc^2^)/3'
_refine_ls_weighting_scheme calc
_refine_ls_wR_factor_gt 0.0947
_refine_ls_wR_factor_ref 0.1124
_reflns_Friedel_coverage 0.000
_reflns_number_gt 1020
_reflns_number_total 1698
_reflns_threshold_expression 'I > 2\s(I)'
_cod_data_source_file d0ce00359j10.cif
_cod_data_source_block I
_cod_original_sg_symbol_H-M 'P 21/c'
_cod_database_code 7240323
_shelx_shelxl_version_number 2017/1
_shelx_space_group_comment
;
The symmetry employed for this shelxl refinement is uniquely defined
by the following loop, which should always be used as a source of
symmetry information in preference to the above space-group names.
They are only intended as comments.
;
_shelx_estimated_absorpt_t_min 0.974
_shelx_estimated_absorpt_t_max 0.983

loop_
_space_group_symop_operation_xyz
'x, y, z'
'-x, y+1/2, -z+1/2'
'-x, -y, -z'
'x, -y-1/2, z-1/2'

loop_
_atom_site_label
_atom_site_type_symbol
_atom_site_fract_x
_atom_site_fract_y
_atom_site_fract_z
_atom_site_U_iso_or_equiv
_atom_site_adp_type
_atom_site_occupancy
_atom_site_site_symmetry_order
_atom_site_calc_flag
_atom_site_refinement_flags_posn
_atom_site_refinement_flags_adp
_atom_site_refinement_flags_occupancy
_atom_site_disorder_assembly
_atom_site_disorder_group
N2 N 0.60660(13) 0.24310(16) 0.09739(18) 0.0495(5) Uani 1 1 d . . . . .
N1 N 0.53301(14) 0.16641(17) 0.16963(19) 0.0503(5) Uani 1 1 d . . . . .
N3 N 0.2356(2) 0.2798(2) 0.4159(3) 0.0962(8) Uani 1 1 d . . . . .
O1 O 0.44413(11) 0.37180(12) 0.22468(17) 0.0611(5) Uani 1 1 d . . . . .
C4 C 0.68141(16) 0.1641(2) 0.0552(2) 0.0510(5) Uani 1 1 d . . . . .
H4 H 0.680673 0.063715 0.072039 0.061 Uiso 1 1 calc R U . . .
C5 C 0.76756(17) 0.22490(19) -0.0180(2) 0.0479(5) Uani 1 1 d . . . . .
C6 C 0.77614(17) 0.3746(2) -0.0442(2) 0.0555(6) Uani 1 1 d . . . . .
H6 H 0.723345 0.438467 -0.018893 0.067 Uiso 1 1 calc R U . . .
C7 C 0.86218(19) 0.4282(2) -0.1070(2) 0.0675(7) Uani 1 1 d . . . . .
H7 H 0.867192 0.528246 -0.123561 0.081 Uiso 1 1 calc R U . . .
C8 C 0.9412(2) 0.3353(3) -0.1460(3) 0.0709(7) Uani 1 1 d . . . . .
H8 H 0.999487 0.372317 -0.187936 0.085 Uiso 1 1 calc R U . . .
C9 C 0.9328(2) 0.1872(3) -0.1219(3) 0.0715(7) Uani 1 1 d . . . . .
H9 H 0.985567 0.123841 -0.148136 0.086 Uiso 1 1 calc R U . . .
C10 C 0.84681(18) 0.1324(2) -0.0593(2) 0.0601(6) Uani 1 1 d . . . . .
H10 H 0.841749 0.032117 -0.044395 0.072 Uiso 1 1 calc R U . . .
C1 C 0.45758(17) 0.23891(18) 0.2312(2) 0.0465(5) Uani 1 1 d . . . . .
C2 C 0.38820(17) 0.13962(19) 0.3120(3) 0.0567(6) Uani 1 1 d . . . . .
H2B H 0.353781 0.064274 0.240031 0.068 Uiso 1 1 calc R U . . .
H2A H 0.437066 0.091895 0.398945 0.068 Uiso 1 1 calc R U . . .
C3 C 0.3018(2) 0.2180(2) 0.3679(3) 0.0597(6) Uani 1 1 d . . . . .
H1 H 0.5437(15) 0.069(2) 0.188(2) 0.067(6) Uiso 1 1 d . . . . .

loop_
_atom_site_aniso_label
_atom_site_aniso_U_11
_atom_site_aniso_U_22
_atom_site_aniso_U_33
_atom_site_aniso_U_23
_atom_site_aniso_U_13
_atom_site_aniso_U_12
N2 0.0532(11) 0.0373(8) 0.0586(11) 0.0036(8) 0.0132(9) 0.0008(8)
N1 0.0592(12) 0.0278(8) 0.0669(12) 0.0050(8) 0.0198(9) 0.0017(8)
N3 0.0907(18) 0.0559(13) 0.158(2) 0.0121(13) 0.0624(16) 0.0090(11)
O1 0.0752(11) 0.0251(6) 0.0880(11) 0.0021(7) 0.0286(8) 0.0016(6)
C4 0.0580(14) 0.0350(10) 0.0585(14) 0.0000(9) 0.0084(11) 0.0029(9)
C5 0.0512(13) 0.0434(11) 0.0468(12) -0.0011(9) 0.0051(9) 0.0014(9)
C6 0.0613(15) 0.0448(11) 0.0601(14) -0.0011(10) 0.0120(11) 0.0000(10)
C7 0.0757(17) 0.0528(12) 0.0748(16) 0.0047(12) 0.0174(13) -0.0063(12)
C8 0.0627(16) 0.0803(17) 0.0720(17) 0.0030(13) 0.0192(12) -0.0085(14)
C9 0.0619(16) 0.0759(15) 0.0796(17) -0.0024(13) 0.0216(13) 0.0104(13)
C10 0.0638(15) 0.0483(12) 0.0688(15) -0.0016(11) 0.0151(12) 0.0064(11)
C1 0.0555(13) 0.0288(9) 0.0543(13) -0.0006(9) 0.0094(10) -0.0016(9)
C2 0.0679(15) 0.0311(10) 0.0753(15) -0.0010(10) 0.0247(12) 0.0004(9)
C3 0.0632(16) 0.0355(11) 0.0828(17) 0.0071(11) 0.0209(13) -0.0005(10)

loop_
_atom_type_symbol
_atom_type_description
_atom_type_scat_dispersion_real
_atom_type_scat_dispersion_imag
_atom_type_scat_source
C C 0.0033 0.0016 'International Tables Vol C Tables 4.2.6.8 and 6.1.1.4'
H H 0.0000 0.0000 'International Tables Vol C Tables 4.2.6.8 and 6.1.1.4'
N N 0.0061 0.0033 'International Tables Vol C Tables 4.2.6.8 and 6.1.1.4'
O O 0.0106 0.0060 'International Tables Vol C Tables 4.2.6.8 and 6.1.1.4'

loop_
_geom_angle_atom_site_label_1
_geom_angle_atom_site_label_2
_geom_angle_atom_site_label_3
_geom_angle
_geom_angle_site_symmetry_1
_geom_angle_site_symmetry_3
_geom_angle_publ_flag
C4 N2 N1 114.53(15) . . ?
C1 N1 N2 119.93(16) . . ?
C1 N1 H1 119.7(12) . . ?
N2 N1 H1 119.6(12) . . ?
N2 C4 C5 122.60(18) . . ?
N2 C4 H4 118.7 . . ?
C5 C4 H4 118.7 . . ?
C10 C5 C6 118.3(2) . . ?
C10 C5 C4 119.35(18) . . ?
C6 C5 C4 122.31(18) . . ?
C7 C6 C5 120.39(19) . . ?
C7 C6 H6 119.8 . . ?
C5 C6 H6 119.8 . . ?
C6 C7 C8 120.8(2) . . ?
C6 C7 H7 119.6 . . ?
C8 C7 H7 119.6 . . ?
C9 C8 C7 119.2(2) . . ?
C9 C8 H8 120.4 . . ?
C7 C8 H8 120.4 . . ?
C10 C9 C8 120.4(2) . . ?
C10 C9 H9 119.8 . . ?
C8 C9 H9 119.8 . . ?
C9 C10 C5 120.9(2) . . ?
C9 C10 H10 119.6 . . ?
C5 C10 H10 119.6 . . ?
O1 C1 N1 124.68(18) . . ?
O1 C1 C2 122.25(18) . . ?
N1 C1 C2 113.07(15) . . ?
C3 C2 C1 112.39(15) . . ?
C3 C2 H2B 109.1 . . ?
C1 C2 H2B 109.1 . . ?
C3 C2 H2A 109.1 . . ?
C1 C2 H2A 109.1 . . ?
H2B C2 H2A 107.9 . . ?
N3 C3 C2 178.1(3) . . ?

loop_
_geom_bond_atom_site_label_1
_geom_bond_atom_site_label_2
_geom_bond_distance
_geom_bond_site_symmetry_2
_geom_bond_publ_flag
N2 C4 1.278(2) . ?
N2 N1 1.393(2) . ?
N1 C1 1.337(2) . ?
N1 H1 0.91(2) . ?
N3 C3 1.136(3) . ?
O1 C1 1.2259(19) . ?
C4 C5 1.453(3) . ?
C4 H4 0.9300 . ?
C5 C10 1.389(3) . ?
C5 C6 1.395(3) . ?
C6 C7 1.375(3) . ?
C6 H6 0.9300 . ?
C7 C8 1.381(3) . ?
C7 H7 0.9300 . ?
C8 C9 1.378(3) . ?
C8 H8 0.9300 . ?
C9 C10 1.377(3) . ?
C9 H9 0.9300 . ?
C10 H10 0.9300 . ?
C1 C2 1.515(3) . ?
C2 C3 1.443(3) . ?
C2 H2B 0.9700 . ?
C2 H2A 0.9700 . ?

loop_
_geom_hbond_atom_site_label_D
_geom_hbond_atom_site_label_H
_geom_hbond_atom_site_label_A
_geom_hbond_distance_DH
_geom_hbond_distance_HA
_geom_hbond_distance_DA
_geom_hbond_angle_DHA
_geom_hbond_site_symmetry_A
_geom_hbond_publ_flag
N1 H1 O1 0.91(2) 1.95(2) 2.844(2) 166.2(16) 2_645 yes
N1 H1 O1 0.91(2) 1.95(2) 2.844(2) 166.2(16) 2_645 yes

loop_
_geom_torsion_atom_site_label_1
_geom_torsion_atom_site_label_2
_geom_torsion_atom_site_label_3
_geom_torsion_atom_site_label_4
_geom_torsion
_geom_torsion_site_symmetry_1
_geom_torsion_site_symmetry_2
_geom_torsion_site_symmetry_3
_geom_torsion_site_symmetry_4
_geom_torsion_publ_flag
C4 N2 N1 C1 174.02(18) . . . . ?
N1 N2 C4 C5 -178.21(17) . . . . ?
N2 C4 C5 C10 179.33(19) . . . . ?
N2 C4 C5 C6 1.5(3) . . . . ?
C10 C5 C6 C7 -1.0(3) . . . . ?
C4 C5 C6 C7 176.88(19) . . . . ?
C5 C6 C7 C8 0.2(3) . . . . ?
C6 C7 C8 C9 0.4(4) . . . . ?
C7 C8 C9 C10 -0.2(4) . . . . ?
C8 C9 C10 C5 -0.5(4) . . . . ?
C6 C5 C10 C9 1.1(3) . . . . ?
C4 C5 C10 C9 -176.81(19) . . . . ?
N2 N1 C1 O1 2.9(3) . . . . ?
N2 N1 C1 C2 -177.16(17) . . . . ?
O1 C1 C2 C3 4.2(3) . . . . ?
N1 C1 C2 C3 -175.75(19) . . . . ?
